data_7212891
loop_
_publ_author_name
'Karki, Shyam'
'Fri\<s\<ci\'c, Tomislav'
'F\'abi\'an, L\'aszl\'o'
'Jones, William'

_publ_section_title
;
 New solid forms of artemisinin obtained through cocrystallisation
;
_journal_issue 12
_journal_name_full CrystEngComm
_journal_page_first 4038
_journal_paper_doi 10.1039/c0ce00428f
_journal_volume 12
_journal_year 2010
_chemical_absolute_configuration
;
3626 Friedel pairs were averaged for the refinement
;
_chemical_formula_moiety 'C15 H22 O5, C7 H8 O2'
_chemical_formula_sum 'C22 H30 O7'
_chemical_formula_weight 406.46
_chemical_name_common 'artemisinin-orcinol 1/1'
_chemical_name_systematic
;
artemisinin-orcinol 1/1
;
_space_group_IT_number 19
_symmetry_cell_setting orthorhombic
_symmetry_space_group_name_Hall 'P 2ac 2ab'
_symmetry_space_group_name_H-M 'P 21 21 21'
_atom_sites_solution_hydrogens geom
_atom_sites_solution_primary direct
_atom_sites_solution_secondary difmap
_audit_creation_method SHELXL-97
_cell_angle_alpha 90.00
_cell_angle_beta 90.00
_cell_angle_gamma 90.00
_cell_formula_units_Z 4
_cell_length_a 9.0658(1)
_cell_length_b 14.1061(3)
_cell_length_c 16.5554(3)
_cell_measurement_reflns_used 17422
_cell_measurement_temperature 180(2)
_cell_measurement_theta_max 33.73
_cell_measurement_theta_min 1.00
_cell_volume 2117.16(6)
_computing_cell_refinement 'HKL Scalepack (Otwinowski & Minor 1997)'
_computing_data_collection 'Collect (Nonius B.V. 1998)'
_computing_data_reduction
;
HKL Denzo and Scalepack (Otwinowski & Minor 1997)
;
_computing_publication_material 'SHELXL-97 (Sheldrick 1997)'
_computing_structure_refinement 'SHELXL-97 (Sheldrick 1997)'
_computing_structure_solution 'SIR-92 (Altomare et al. 1994)'
_diffrn_ambient_temperature 180(2)
_diffrn_measured_fraction_theta_full 0.997
_diffrn_measured_fraction_theta_max 0.997
_diffrn_measurement_device_type 'Nonius Kappa CCD'
_diffrn_measurement_method 'Thin slice \w and \f scans'
_diffrn_radiation_source 'fine-focus sealed tube'
_diffrn_radiation_type MoK\a
_diffrn_radiation_wavelength 0.71073
_diffrn_reflns_av_R_equivalents 0.0356
_diffrn_reflns_av_sigmaI/netI 0.0384
_diffrn_reflns_limit_h_max 14
_diffrn_reflns_limit_h_min -14
_diffrn_reflns_limit_k_max 22
_diffrn_reflns_limit_k_min -22
_diffrn_reflns_limit_l_max 25
_diffrn_reflns_limit_l_min -25
_diffrn_reflns_number 22329
_diffrn_reflns_theta_full 33.72
_diffrn_reflns_theta_max 33.72
_diffrn_reflns_theta_min 3.63
_exptl_absorpt_coefficient_mu 0.094
_exptl_absorpt_correction_T_max 0.983
_exptl_absorpt_correction_T_min 0.920
_exptl_absorpt_correction_type multi-scan
_exptl_absorpt_process_details
;
multi-scan from symmetry-related measurements
Sortav (Blessing 1995)
;
_exptl_crystal_colour colourless
_exptl_crystal_density_diffrn 1.275
_exptl_crystal_density_method 'not measured'
_exptl_crystal_description block
_exptl_crystal_F_000 872
_exptl_crystal_size_max 0.30
_exptl_crystal_size_mid 0.28
_exptl_crystal_size_min 0.25
_refine_diff_density_max 0.253
_refine_diff_density_min -0.190
_refine_diff_density_rms 0.043
_refine_ls_abs_structure_details 'Flack H D (1983), Acta Cryst. A39, 876-881'
_refine_ls_abs_structure_Flack 0.0(9)
_refine_ls_extinction_method none
_refine_ls_goodness_of_fit_ref 1.032
_refine_ls_hydrogen_treatment mixed
_refine_ls_matrix_type full
_refine_ls_number_parameters 273
_refine_ls_number_reflns 4677
_refine_ls_number_restraints 2
_refine_ls_restrained_S_all 1.032
_refine_ls_R_factor_all 0.0723
_refine_ls_R_factor_gt 0.0475
_refine_ls_shift/su_max 0.001
_refine_ls_shift/su_mean 0.000
_refine_ls_structure_factor_coef Fsqd
_refine_ls_weighting_details 'calc w=1/[\s^2^(Fo^2^)+(0.0591P)^2^+0.2789P] where P=(Fo^2^+2Fc^2^)/3'
_refine_ls_weighting_scheme calc
_refine_ls_wR_factor_gt 0.1076
_refine_ls_wR_factor_ref 0.1205
_reflns_number_gt 3587
_reflns_number_total 4677
_reflns_threshold_expression >2sigma(I)
_cod_data_source_file c0ce00428f.txt
_cod_data_source_block art-orc
_cod_original_sg_symbol_H-M P2(1)2(1)2(1)
_cod_database_code 7212891

loop_
_symmetry_equiv_pos_as_xyz
'x, y, z'
'-x+1/2, -y, z+1/2'
'x+1/2, -y+1/2, -z'
'-x, y+1/2, -z+1/2'

loop_
_atom_site_label
_atom_site_type_symbol
_atom_site_fract_x
_atom_site_fract_y
_atom_site_fract_z
_atom_site_U_iso_or_equiv
_atom_site_adp_type
_atom_site_occupancy
_atom_site_symmetry_multiplicity
_atom_site_calc_flag
_atom_site_refinement_flags
O1 O 0.91282(14) 0.38435(9) 0.51849(8) 0.0308(3) Uani 1 1 d .
O2 O 0.86713(15) 0.23441(9) 0.47554(7) 0.0294(3) Uani 1 1 d .
O3 O 0.66126(14) 0.36910(9) 0.53423(8) 0.0304(3) Uani 1 1 d .
O4 O 0.66908(13) 0.30737(9) 0.60591(7) 0.0288(3) Uani 1 1 d .
O5 O 0.79123(18) 0.10342(11) 0.42008(8) 0.0399(3) Uani 1 1 d .
O6 O 0.41552(18) 0.37656(9) 0.72781(8) 0.0357(3) Uani 1 1 d D
H6A H 0.388(3) 0.3698(18) 0.6783(14) 0.043 Uiso 1 1 d D
O7 O 0.4453(2) 0.04024(10) 0.71776(9) 0.0413(4) Uani 1 1 d D
H7A H 0.490(3) -0.0078(18) 0.7385(16) 0.050 Uiso 1 1 d D
C1 C 0.91278(18) 0.29075(12) 0.54468(10) 0.0255(3) Uani 1 1 d .
H1 H 1.0168 0.2731 0.5580 0.031 Uiso 1 1 calc R
C2 C 0.7787(2) 0.43471(12) 0.53829(11) 0.0301(3) Uani 1 1 d .
C3 C 0.7928(3) 0.48044(14) 0.62164(13) 0.0390(4) Uani 1 1 d .
H3A H 0.8217 0.5476 0.6145 0.047 Uiso 1 1 calc R
H3B H 0.6948 0.4796 0.6481 0.047 Uiso 1 1 calc R
C4 C 0.9040(3) 0.43274(14) 0.67767(13) 0.0400(5) Uani 1 1 d .
H4A H 0.9029 0.4666 0.7301 0.048 Uiso 1 1 calc R
H4B H 1.0036 0.4408 0.6541 0.048 Uiso 1 1 calc R
C5 C 0.8794(2) 0.32637(13) 0.69409(10) 0.0304(4) Uani 1 1 d .
H5 H 0.8016 0.3219 0.7368 0.036 Uiso 1 1 calc R
C6 C 0.81952(18) 0.27356(12) 0.61956(9) 0.0241(3) Uani 1 1 d .
C7 C 0.80399(19) 0.16660(12) 0.63497(10) 0.0248(3) Uani 1 1 d .
H7 H 0.7325 0.1587 0.6805 0.030 Uiso 1 1 calc R
C8 C 0.73601(19) 0.11850(12) 0.56079(10) 0.0265(3) Uani 1 1 d .
H8 H 0.6312 0.1405 0.5590 0.032 Uiso 1 1 calc R
C9 C 0.80279(19) 0.14934(12) 0.48200(10) 0.0275(3) Uani 1 1 d .
C10 C 1.0197(2) 0.28040(14) 0.72935(11) 0.0339(4) Uani 1 1 d .
H10 H 1.1019 0.2912 0.6901 0.041 Uiso 1 1 calc R
C11 C 1.0020(2) 0.17382(14) 0.74029(12) 0.0357(4) Uani 1 1 d .
H11A H 0.9294 0.1616 0.7837 0.043 Uiso 1 1 calc R
H11B H 1.0976 0.1464 0.7574 0.043 Uiso 1 1 calc R
C12 C 0.9510(2) 0.12498(13) 0.66300(11) 0.0306(3) Uani 1 1 d .
H12A H 0.9396 0.0562 0.6729 0.037 Uiso 1 1 calc R
H12B H 1.0262 0.1336 0.6202 0.037 Uiso 1 1 calc R
C13 C 0.7284(3) 0.01057(13) 0.56635(13) 0.0391(4) Uani 1 1 d .
H13A H 0.6674 -0.0140 0.5222 0.059 Uiso 1 1 calc R
H13B H 0.6849 -0.0077 0.6182 0.059 Uiso 1 1 calc R
H13C H 0.8281 -0.0158 0.5622 0.059 Uiso 1 1 calc R
C14 C 1.0638(3) 0.32634(19) 0.80986(14) 0.0520(6) Uani 1 1 d .
H14A H 1.1462 0.2911 0.8336 0.078 Uiso 1 1 calc R
H14B H 0.9796 0.3251 0.8469 0.078 Uiso 1 1 calc R
H14C H 1.0938 0.3922 0.8004 0.078 Uiso 1 1 calc R
C15 C 0.7513(3) 0.50453(15) 0.47041(14) 0.0406(4) Uani 1 1 d .
H15A H 0.7353 0.4699 0.4199 0.061 Uiso 1 1 calc R
H15B H 0.8370 0.5463 0.4646 0.061 Uiso 1 1 calc R
H15C H 0.6637 0.5426 0.4829 0.061 Uiso 1 1 calc R
C16 C 0.4566(2) 0.29111(12) 0.76038(10) 0.0290(3) Uani 1 1 d .
C17 C 0.5301(3) 0.29370(14) 0.83407(12) 0.0414(5) Uani 1 1 d .
H17 H 0.5479 0.3526 0.8602 0.050 Uiso 1 1 calc R
C18 C 0.5776(3) 0.20954(15) 0.86934(12) 0.0462(5) Uani 1 1 d .
C19 C 0.5509(2) 0.12350(14) 0.83130(12) 0.0360(4) Uani 1 1 d .
H19 H 0.5842 0.0660 0.8549 0.043 Uiso 1 1 calc R
C20 C 0.4750(2) 0.12239(12) 0.75834(10) 0.0289(3) Uani 1 1 d .
C21 C 0.4276(2) 0.20591(12) 0.72226(10) 0.0284(3) Uani 1 1 d .
H21 H 0.3762 0.2045 0.6723 0.034 Uiso 1 1 calc R
C22 C 0.6602(5) 0.2119(2) 0.94884(17) 0.0890(14) Uani 1 1 d .
H22A H 0.6936 0.1478 0.9625 0.134 Uiso 1 1 calc R
H22B H 0.5947 0.2355 0.9914 0.134 Uiso 1 1 calc R
H22C H 0.7457 0.2540 0.9440 0.134 Uiso 1 1 calc R

loop_
_atom_site_aniso_label
_atom_site_aniso_U_11
_atom_site_aniso_U_22
_atom_site_aniso_U_33
_atom_site_aniso_U_23
_atom_site_aniso_U_13
_atom_site_aniso_U_12
O1 0.0284(6) 0.0240(5) 0.0401(6) 0.0047(5) 0.0062(5) -0.0016(5)
O2 0.0370(7) 0.0273(6) 0.0237(5) 0.0006(5) 0.0052(5) -0.0001(5)
O3 0.0271(6) 0.0294(6) 0.0348(6) 0.0092(5) -0.0016(5) 0.0017(5)
O4 0.0239(6) 0.0314(6) 0.0312(6) 0.0079(5) 0.0039(5) 0.0037(5)
O5 0.0503(8) 0.0405(7) 0.0290(6) -0.0062(6) 0.0006(6) -0.0063(7)
O6 0.0548(8) 0.0218(5) 0.0306(6) 0.0018(5) -0.0064(6) 0.0023(6)
O7 0.0652(10) 0.0234(6) 0.0352(7) -0.0025(5) -0.0050(7) 0.0016(7)
C1 0.0242(7) 0.0242(7) 0.0280(7) 0.0009(6) 0.0024(6) -0.0005(6)
C2 0.0290(8) 0.0231(7) 0.0382(9) 0.0017(7) 0.0006(7) 0.0015(6)
C3 0.0466(11) 0.0261(8) 0.0444(10) -0.0045(8) -0.0007(9) 0.0067(8)
C4 0.0501(12) 0.0294(9) 0.0405(10) -0.0073(8) -0.0082(9) 0.0011(9)
C5 0.0354(9) 0.0288(8) 0.0269(7) -0.0035(7) -0.0017(7) 0.0016(7)
C6 0.0213(7) 0.0256(7) 0.0253(7) 0.0005(6) 0.0014(5) 0.0021(6)
C7 0.0255(7) 0.0243(7) 0.0246(7) 0.0026(6) 0.0008(6) -0.0002(6)
C8 0.0267(7) 0.0257(7) 0.0272(7) 0.0017(6) -0.0010(6) -0.0016(6)
C9 0.0266(8) 0.0295(8) 0.0265(7) 0.0007(6) -0.0008(6) 0.0026(6)
C10 0.0355(9) 0.0354(9) 0.0307(8) -0.0028(7) -0.0082(7) -0.0020(8)
C11 0.0392(10) 0.0347(9) 0.0331(9) 0.0032(8) -0.0095(7) -0.0008(8)
C12 0.0342(9) 0.0264(7) 0.0313(8) 0.0014(7) -0.0059(7) 0.0023(7)
C13 0.0524(12) 0.0245(8) 0.0404(10) 0.0022(7) -0.0059(9) -0.0053(8)
C14 0.0639(16) 0.0494(12) 0.0428(11) -0.0082(10) -0.0210(11) -0.0013(12)
C15 0.0441(11) 0.0289(8) 0.0488(11) 0.0106(8) -0.0016(9) 0.0003(8)
C16 0.0374(9) 0.0226(7) 0.0271(7) 0.0034(6) 0.0017(7) -0.0014(7)
C17 0.0687(14) 0.0228(8) 0.0328(9) 0.0012(7) -0.0121(9) -0.0066(9)
C18 0.0730(16) 0.0293(9) 0.0364(9) 0.0067(8) -0.0178(10) -0.0076(11)
C19 0.0494(11) 0.0256(8) 0.0329(8) 0.0064(7) -0.0041(8) -0.0038(8)
C20 0.0364(9) 0.0230(7) 0.0274(7) 0.0006(6) 0.0062(7) -0.0022(7)
C21 0.0355(9) 0.0252(7) 0.0244(7) 0.0006(6) 0.0020(6) -0.0007(7)
C22 0.165(4) 0.0388(13) 0.0631(16) 0.0096(12) -0.068(2) -0.0131(18)

loop_
_atom_type_symbol
_atom_type_description
_atom_type_scat_dispersion_real
_atom_type_scat_dispersion_imag
_atom_type_scat_source
C C 0.0033 0.0016 'International Tables Vol C Tables 4.2.6.8 and 6.1.1.4'
H H 0.0000 0.0000 'International Tables Vol C Tables 4.2.6.8 and 6.1.1.4'
O O 0.0106 0.0060 'International Tables Vol C Tables 4.2.6.8 and 6.1.1.4'

loop_
_geom_angle_atom_site_label_1
_geom_angle_atom_site_label_2
_geom_angle_atom_site_label_3
_geom_angle
C1 O1 C2 113.32(13)
C9 O2 C1 123.45(13)
C2 O3 O4 108.22(12)
C6 O4 O3 111.23(11)
C16 O6 H6A 110.9(17)
C20 O7 H7A 112.3(19)
O1 C1 O2 105.89(13)
O1 C1 C6 113.96(14)
O2 C1 C6 113.37(13)
O1 C1 H1 107.8
O2 C1 H1 107.8
C6 C1 H1 107.8
O3 C2 O1 107.53(13)
O3 C2 C15 105.48(16)
O1 C2 C15 106.82(16)
O3 C2 C3 112.48(16)
O1 C2 C3 109.99(16)
C15 C2 C3 114.15(16)
C4 C3 C2 114.68(16)
C4 C3 H3A 108.6
C2 C3 H3A 108.6
C4 C3 H3B 108.6
C2 C3 H3B 108.6
H3A C3 H3B 107.6
C3 C4 C5 116.14(18)
C3 C4 H4A 108.3
C5 C4 H4A 108.3
C3 C4 H4B 108.3
C5 C4 H4B 108.3
H4A C4 H4B 107.4
C6 C5 C4 112.38(15)
C6 C5 C10 112.97(15)
C4 C5 C10 110.88(17)
C6 C5 H5 106.7
C4 C5 H5 106.7
C10 C5 H5 106.7
O4 C6 C1 109.91(13)
O4 C6 C7 105.09(13)
C1 C6 C7 110.06(13)
O4 C6 C5 107.13(13)
C1 C6 C5 112.35(14)
C7 C6 C5 111.98(13)
C12 C7 C8 115.08(14)
C12 C7 C6 110.34(15)
C8 C7 C6 109.79(13)
C12 C7 H7 107.1
C8 C7 H7 107.1
C6 C7 H7 107.1
C9 C8 C13 111.05(15)
C9 C8 C7 113.92(14)
C13 C8 C7 114.29(15)
C9 C8 H8 105.5
C13 C8 H8 105.5
C7 C8 H8 105.5
O5 C9 O2 116.57(16)
O5 C9 C8 122.85(16)
O2 C9 C8 120.30(15)
C11 C10 C14 109.93(17)
C11 C10 C5 111.92(16)
C14 C10 C5 111.46(17)
C11 C10 H10 107.8
C14 C10 H10 107.8
C5 C10 H10 107.8
C10 C11 C12 112.22(16)
C10 C11 H11A 109.2
C12 C11 H11A 109.2
C10 C11 H11B 109.2
C12 C11 H11B 109.2
H11A C11 H11B 107.9
C11 C12 C7 110.23(16)
C11 C12 H12A 109.6
C7 C12 H12A 109.6
C11 C12 H12B 109.6
C7 C12 H12B 109.6
H12A C12 H12B 108.1
C8 C13 H13A 109.5
C8 C13 H13B 109.5
H13A C13 H13B 109.5
C8 C13 H13C 109.5
H13A C13 H13C 109.5
H13B C13 H13C 109.5
C10 C14 H14A 109.5
C10 C14 H14B 109.5
H14A C14 H14B 109.5
C10 C14 H14C 109.5
H14A C14 H14C 109.5
H14B C14 H14C 109.5
C2 C15 H15A 109.5
C2 C15 H15B 109.5
H15A C15 H15B 109.5
C2 C15 H15C 109.5
H15A C15 H15C 109.5
H15B C15 H15C 109.5
O6 C16 C21 122.19(16)
O6 C16 C17 116.85(16)
C21 C16 C17 120.95(16)
C16 C17 C18 119.61(17)
C16 C17 H17 120.2
C18 C17 H17 120.2
C19 C18 C17 120.09(18)
C19 C18 C22 120.0(2)
C17 C18 C22 119.9(2)
C18 C19 C20 119.36(18)
C18 C19 H19 120.3
C20 C19 H19 120.3
O7 C20 C21 116.54(16)
O7 C20 C19 122.30(17)
C21 C20 C19 121.15(17)
C16 C21 C20 118.82(16)
C16 C21 H21 120.6
C20 C21 H21 120.6
C18 C22 H22A 109.5
C18 C22 H22B 109.5
H22A C22 H22B 109.5
C18 C22 H22C 109.5
H22A C22 H22C 109.5
H22B C22 H22C 109.5

loop_
_geom_bond_atom_site_label_1
_geom_bond_atom_site_label_2
_geom_bond_distance
O1 C1 1.390(2)
O1 C2 1.446(2)
O2 C9 1.339(2)
O2 C1 1.454(2)
O3 C2 1.412(2)
O3 O4 1.4736(16)
O4 C6 1.462(2)
O5 C9 1.217(2)
O6 C16 1.372(2)
O6 H6A 0.86(2)
O7 C20 1.366(2)
O7 H7A 0.86(2)
C1 C6 1.520(2)
C1 H1 1.0000
C2 C15 1.515(3)
C2 C3 1.528(3)
C3 C4 1.527(3)
C3 H3A 0.9900
C3 H3B 0.9900
C4 C5 1.541(3)
C4 H4A 0.9900
C4 H4B 0.9900
C5 C6 1.540(2)
C5 C10 1.543(3)
C5 H5 1.0000
C6 C7 1.537(2)
C7 C12 1.529(2)
C7 C8 1.532(2)
C7 H7 1.0000
C8 C9 1.502(2)
C8 C13 1.527(2)
C8 H8 1.0000
C10 C11 1.523(3)
C10 C14 1.535(3)
C10 H10 1.0000
C11 C12 1.525(3)
C11 H11A 0.9900
C11 H11B 0.9900
C12 H12A 0.9900
C12 H12B 0.9900
C13 H13A 0.9800
C13 H13B 0.9800
C13 H13C 0.9800
C14 H14A 0.9800
C14 H14B 0.9800
C14 H14C 0.9800
C15 H15A 0.9800
C15 H15B 0.9800
C15 H15C 0.9800
C16 C21 1.383(2)
C16 C17 1.391(3)
C17 C18 1.391(3)
C17 H17 0.9500
C18 C19 1.389(3)
C18 C22 1.515(3)
C19 C20 1.390(3)
C19 H19 0.9500
C20 C21 1.389(2)
C21 H21 0.9500
C22 H22A 0.9800
C22 H22B 0.9800
C22 H22C 0.9800

loop_
_geom_torsion_atom_site_label_1
_geom_torsion_atom_site_label_2
_geom_torsion_atom_site_label_3
_geom_torsion_atom_site_label_4
_geom_torsion
C2 O3 O4 C6 -46.46(16)
C2 O1 C1 O2 96.45(16)
C2 O1 C1 C6 -28.8(2)
C9 O2 C1 O1 -154.76(15)
C9 O2 C1 C6 -29.1(2)
O4 O3 C2 O1 74.47(16)
O4 O3 C2 C15 -171.80(14)
O4 O3 C2 C3 -46.77(17)
C1 O1 C2 O3 -33.85(19)
C1 O1 C2 C15 -146.68(16)
C1 O1 C2 C3 88.94(18)
O3 C2 C3 C4 95.4(2)
O1 C2 C3 C4 -24.5(2)
C15 C2 C3 C4 -144.50(19)
C2 C3 C4 C5 -56.7(3)
C3 C4 C5 C6 35.7(3)
C3 C4 C5 C10 163.21(18)
O3 O4 C6 C1 -14.73(17)
O3 O4 C6 C7 -133.12(12)
O3 O4 C6 C5 107.61(14)
O1 C1 C6 O4 54.73(18)
O2 C1 C6 O4 -66.51(17)
O1 C1 C6 C7 170.01(14)
O2 C1 C6 C7 48.78(18)
O1 C1 C6 C5 -64.47(18)
O2 C1 C6 C5 174.30(14)
C4 C5 C6 O4 -68.65(19)
C10 C5 C6 O4 164.97(14)
C4 C5 C6 C1 52.2(2)
C10 C5 C6 C1 -74.22(19)
C4 C5 C6 C7 176.62(16)
C10 C5 C6 C7 50.2(2)
O4 C6 C7 C12 -171.29(13)
C1 C6 C7 C12 70.41(17)
C5 C6 C7 C12 -55.32(18)
O4 C6 C7 C8 60.84(16)
C1 C6 C7 C8 -57.46(18)
C5 C6 C7 C8 176.81(14)
C12 C7 C8 C9 -79.67(19)
C6 C7 C8 C9 45.52(19)
C12 C7 C8 C13 49.5(2)
C6 C7 C8 C13 174.67(16)
C1 O2 C9 O5 -168.84(16)
C1 O2 C9 C8 17.0(2)
C13 C8 C9 O5 30.1(3)
C7 C8 C9 O5 160.81(17)
C13 C8 C9 O2 -156.19(16)
C7 C8 C9 O2 -25.4(2)
C6 C5 C10 C11 -48.6(2)
C4 C5 C10 C11 -175.76(16)
C6 C5 C10 C14 -172.15(17)
C4 C5 C10 C14 60.7(2)
C14 C10 C11 C12 177.26(19)
C5 C10 C11 C12 52.8(2)
C10 C11 C12 C7 -58.5(2)
C8 C7 C12 C11 -176.03(15)
C6 C7 C12 C11 59.06(19)
O6 C16 C17 C18 -178.6(2)
C21 C16 C17 C18 1.1(3)
C16 C17 C18 C19 -0.3(4)
C16 C17 C18 C22 178.9(3)
C17 C18 C19 C20 -0.7(4)
C22 C18 C19 C20 -180.0(3)
C18 C19 C20 O7 179.9(2)
C18 C19 C20 C21 1.0(3)
O6 C16 C21 C20 178.84(18)
C17 C16 C21 C20 -0.8(3)
O7 C20 C21 C16 -179.21(18)
C19 C20 C21 C16 -0.3(3)
